data_4344445
loop_
_publ_author_name
'Ahmed, Zubair'
'Iftikhar, Khalid'

_publ_section_title
;
 Efficient Layers of Emitting Ternary Lanthanide Complexes for Fabricating
 Red, Green, and Yellow OLEDs.
;
_journal_issue 23
_journal_name_full 'Inorganic chemistry'
_journal_page_first 11209
_journal_page_last 11225
_journal_paper_doi 10.1021/acs.inorgchem.5b01630
_journal_volume 54
_journal_year 2015
_chemical_formula_moiety 'C29 H15 Dy F18 N4 O6'
_chemical_formula_sum 'C29 H15 Dy F18 N4 O6'
_chemical_formula_weight 1019.95
_chemical_name_systematic
; 
 ? 
;
_space_group_IT_number 61
_symmetry_cell_setting orthorhombic
_symmetry_space_group_name_Hall '-P 2ac 2ab'
_symmetry_space_group_name_H-M 'P b c a'
_atom_sites_solution_hydrogens geom
_atom_sites_solution_primary direct
_atom_sites_solution_secondary difmap
_audit_creation_method SHELXL-97
_cell_angle_alpha 90.00
_cell_angle_beta 90.00
_cell_angle_gamma 90.00
_cell_formula_units_Z 16
_cell_length_a 20.6001(15)
_cell_length_b 20.8819(15)
_cell_length_c 35.748(3)
_cell_measurement_reflns_used 8966
_cell_measurement_temperature 298(2)
_cell_measurement_theta_max 25.0
_cell_measurement_theta_min 2.0
_cell_volume 15378(2)
_computing_structure_refinement 'SHELXL-97 (Sheldrick, 1997)'
_computing_structure_solution 'SHELXS-97 (Sheldrick, 1990)'
_diffrn_ambient_temperature 298(2)
_diffrn_measured_fraction_theta_full 1.000
_diffrn_measured_fraction_theta_max 1.000
_diffrn_measurement_device_type 'oxford diffraction'
_diffrn_radiation_monochromator graphite
_diffrn_radiation_source 'fine-focus sealed tube'
_diffrn_radiation_type MoK\a
_diffrn_radiation_wavelength 0.71073
_diffrn_reflns_av_R_equivalents 0.0399
_diffrn_reflns_av_sigmaI/netI 0.0267
_diffrn_reflns_limit_h_max 22
_diffrn_reflns_limit_h_min -24
_diffrn_reflns_limit_k_max 24
_diffrn_reflns_limit_k_min -24
_diffrn_reflns_limit_l_max 42
_diffrn_reflns_limit_l_min -42
_diffrn_reflns_number 117238
_diffrn_reflns_theta_full 25.00
_diffrn_reflns_theta_max 25.00
_diffrn_reflns_theta_min 1.14
_exptl_absorpt_coefficient_mu 2.075
_exptl_absorpt_correction_T_max 0.7888
_exptl_absorpt_correction_T_min 0.7325
_exptl_absorpt_correction_type multi-scan
_exptl_absorpt_process_details sadabs
_exptl_crystal_density_diffrn 1.762
_exptl_crystal_density_method 'not measured'
_exptl_crystal_description block
_exptl_crystal_F_000 7888
_exptl_crystal_size_max 0.16
_exptl_crystal_size_mid 0.13
_exptl_crystal_size_min 0.12
_refine_diff_density_max 0.777
_refine_diff_density_min -0.597
_refine_diff_density_rms 0.081
_refine_ls_extinction_coef 0.00021(2)
_refine_ls_extinction_expression Fc^*^=kFc[1+0.001xFc^2^\l^3^/sin(2\q)]^-1/4^
_refine_ls_extinction_method SHELXL
_refine_ls_goodness_of_fit_ref 1.069
_refine_ls_hydrogen_treatment constr
_refine_ls_matrix_type full
_refine_ls_number_parameters 1046
_refine_ls_number_reflns 13546
_refine_ls_number_restraints 24
_refine_ls_restrained_S_all 1.070
_refine_ls_R_factor_all 0.0793
_refine_ls_R_factor_gt 0.0448
_refine_ls_shift/su_max 0.005
_refine_ls_shift/su_mean 0.000
_refine_ls_structure_factor_coef Fsqd
_refine_ls_weighting_details 'calc w=1/[\s^2^(Fo^2^)+(0.0819P)^2^+9.7611P] where P=(Fo^2^+2Fc^2^)/3'
_refine_ls_weighting_scheme calc
_refine_ls_wR_factor_gt 0.1272
_refine_ls_wR_factor_ref 0.1477
_reflns_number_gt 8966
_reflns_number_total 13546
_reflns_threshold_expression >2sigma(I)
_cod_data_source_file ic5b01630_si_004.cif
_cod_data_source_block shelxl
_cod_depositor_comments 'Adding full bibliography for 4344443--4344445.cif.'
_cod_original_cell_volume 15377.7(19)
_cod_database_code 4344445

loop_
_symmetry_equiv_pos_as_xyz
'x, y, z'
'-x+1/2, -y, z+1/2'
'-x, y+1/2, -z+1/2'
'x+1/2, -y+1/2, -z'
'-x, -y, -z'
'x-1/2, y, -z-1/2'
'x, -y-1/2, z-1/2'
'-x-1/2, y-1/2, z'

loop_
_atom_site_label
_atom_site_type_symbol
_atom_site_fract_x
_atom_site_fract_y
_atom_site_fract_z
_atom_site_U_iso_or_equiv
_atom_site_adp_type
_atom_site_occupancy
_atom_site_symmetry_multiplicity
_atom_site_calc_flag
_atom_site_refinement_flags
C1 C 0.5247(4) 0.0911(3) 0.32697(19) 0.085(2) Uani 1 1 d .
C2 C 0.4919(6) 0.0923(4) 0.3618(2) 0.128(3) Uani 1 1 d .
H2 H 0.5111 0.0767 0.3835 0.154 Uiso 1 1 calc R
C3 C 0.4314(6) 0.1173(5) 0.3620(3) 0.133(4) Uani 1 1 d .
H3 H 0.4097 0.1204 0.3848 0.160 Uiso 1 1 calc R
C4 C 0.4008(5) 0.1382(4) 0.3306(3) 0.120(3) Uani 1 1 d .
H4 H 0.3585 0.1535 0.3326 0.145 Uiso 1 1 calc R
C5 C 0.4300(4) 0.1375(4) 0.2966(2) 0.103(2) Uani 1 1 d .
H5 H 0.4090 0.1522 0.2752 0.123 Uiso 1 1 calc R
C6 C 0.4934(4) 0.1132(3) 0.29539(18) 0.0780(18) Uani 1 1 d .
C7 C 0.5851(4) 0.0705(3) 0.31427(19) 0.0849(19) Uani 1 1 d .
H7 H 0.6170 0.0532 0.3296 0.102 Uiso 1 1 calc R
C8 C 0.8400(4) 0.0041(4) 0.2521(2) 0.089(2) Uani 1 1 d .
H8 H 0.8349 0.0148 0.2772 0.106 Uiso 1 1 calc R
C9 C 0.8947(4) -0.0253(4) 0.2371(3) 0.094(2) Uani 1 1 d .
C10 C 0.9550(6) -0.0470(5) 0.2522(4) 0.134(4) Uani 1 1 d .
H10 H 0.9641 -0.0445 0.2776 0.161 Uiso 1 1 calc R
C11 C 0.9989(6) -0.0717(6) 0.2269(5) 0.159(6) Uani 1 1 d .
H11 H 1.0400 -0.0831 0.2353 0.191 Uiso 1 1 calc R
C12 C 0.9848(6) -0.0796(6) 0.1915(6) 0.184(8) Uani 1 1 d .
H12 H 1.0152 -0.1003 0.1765 0.220 Uiso 1 1 calc R
C13 C 0.9274(6) -0.0593(4) 0.1747(4) 0.140(4) Uani 1 1 d .
H13 H 0.9196 -0.0627 0.1492 0.168 Uiso 1 1 calc R
C14 C 0.8821(3) -0.0330(3) 0.2001(3) 0.092(2) Uani 1 1 d .
C15 C 0.7216(6) 0.0633(10) 0.1049(3) 0.171(6) Uani 1 1 d .
C16 C 0.6791(4) 0.0671(5) 0.1401(2) 0.113(3) Uani 1 1 d .
C17 C 0.6141(4) 0.0769(5) 0.1357(2) 0.118(3) Uani 1 1 d .
H17 H 0.5977 0.0840 0.1118 0.141 Uiso 1 1 calc R
C18 C 0.5720(4) 0.0765(4) 0.1654(2) 0.098(2) Uani 1 1 d .
C19 C 0.5018(5) 0.0924(8) 0.1581(3) 0.142(4) Uani 1 1 d .
C20 C 0.7186(8) -0.0917(7) 0.3272(4) 0.152(4) Uani 1 1 d .
C21 C 0.6983(4) -0.0720(4) 0.2879(3) 0.096(2) Uani 1 1 d .
C22 C 0.6888(5) -0.1181(5) 0.2622(4) 0.128(4) Uani 1 1 d .
H22 H 0.6958 -0.1606 0.2690 0.153 Uiso 1 1 calc R
C23 C 0.6699(4) -0.1053(5) 0.2277(4) 0.125(4) Uani 1 1 d .
C24 C 0.6517(9) -0.1542(9) 0.1967(7) 0.244(7) Uani 1 1 d U
C25 C 0.6309(7) 0.2699(5) 0.2387(3) 0.122(3) Uani 1 1 d .
C26 C 0.6698(4) 0.2118(3) 0.2497(2) 0.086(2) Uani 1 1 d .
C27 C 0.7041(4) 0.2121(3) 0.2823(2) 0.0843(19) Uani 1 1 d .
H27 H 0.7023 0.2479 0.2977 0.101 Uiso 1 1 calc R
C28 C 0.7411(3) 0.1612(3) 0.2927(2) 0.0831(19) Uani 1 1 d .
C29 C 0.7800(6) 0.1681(6) 0.3276(4) 0.151(5) Uani 1 1 d .
C30 C 0.9465(3) 0.1243(3) 1.01940(19) 0.0751(17) Uani 1 1 d .
H30 H 0.9131 0.1506 1.0110 0.090 Uiso 1 1 calc R
C31 C 0.9373(4) 0.0624(3) 1.03225(18) 0.0774(18) Uani 1 1 d .
C32 C 0.8843(4) 0.0219(4) 1.0380(2) 0.111(3) Uani 1 1 d .
H32 H 0.8421 0.0343 1.0322 0.134 Uiso 1 1 calc R
C33 C 0.8982(8) -0.0372(5) 1.0527(3) 0.150(5) Uani 1 1 d .
H33 H 0.8642 -0.0655 1.0571 0.181 Uiso 1 1 calc R
C34 C 0.9594(8) -0.0561(5) 1.0610(3) 0.142(5) Uani 1 1 d .
H34 H 0.9658 -0.0973 1.0701 0.170 Uiso 1 1 calc R
C35 C 1.0109(6) -0.0184(4) 1.0567(2) 0.112(3) Uani 1 1 d .
H35 H 1.0525 -0.0317 1.0631 0.135 Uiso 1 1 calc R
C36 C 0.9987(4) 0.0423(3) 1.04208(18) 0.0818(19) Uani 1 1 d .
C37 C 0.9626(3) 0.3759(3) 0.97114(17) 0.0685(15) Uani 1 1 d .
H37 H 0.9258 0.3503 0.9731 0.082 Uiso 1 1 calc R
C38 C 0.9624(3) 0.4373(3) 0.95684(19) 0.0761(17) Uani 1 1 d .
C39 C 0.9145(4) 0.4773(4) 0.9424(2) 0.109(2) Uani 1 1 d .
H39 H 0.8713 0.4649 0.9412 0.130 Uiso 1 1 calc R
C40 C 0.9350(7) 0.5368(5) 0.9299(3) 0.135(4) Uani 1 1 d .
H40 H 0.9050 0.5650 0.9196 0.162 Uiso 1 1 calc R
C41 C 0.9994(7) 0.5549(4) 0.9326(3) 0.128(4) Uani 1 1 d .
H41 H 1.0114 0.5949 0.9233 0.154 Uiso 1 1 calc R
C42 C 1.0447(5) 0.5184(4) 0.9476(3) 0.114(3) Uani 1 1 d .
H42 H 1.0872 0.5327 0.9503 0.137 Uiso 1 1 calc R
C43 C 1.0264(4) 0.4583(3) 0.95911(18) 0.0780(18) Uani 1 1 d .
C44 C 1.2334(5) 0.1340(7) 1.0414(6) 0.164(5) Uani 1 1 d .
C45 C 1.1985(4) 0.1940(5) 1.0293(2) 0.095(2) Uani 1 1 d .
C46 C 1.2295(4) 0.2514(5) 1.0322(3) 0.106(3) Uani 1 1 d .
H46 H 1.2724 0.2518 1.0404 0.128 Uiso 1 1 calc R
C47 C 1.2009(3) 0.3077(5) 1.0240(2) 0.090(2) Uani 1 1 d .
C48 C 1.2383(4) 0.3685(6) 1.0287(3) 0.124(3) Uani 1 1 d .
C49 C 1.1588(5) 0.2256(9) 0.8920(3) 0.149(5) Uani 1 1 d .
C50 C 1.0989(3) 0.2317(4) 0.9171(2) 0.0843(19) Uani 1 1 d .
C51 C 1.0386(3) 0.2278(4) 0.90021(19) 0.0844(19) Uani 1 1 d .
H51 H 1.0354 0.2262 0.8743 0.101 Uiso 1 1 calc R
C52 C 0.9837(3) 0.2264(3) 0.92170(18) 0.0677(15) Uani 1 1 d .
C53 C 0.9194(4) 0.2178(5) 0.9022(2) 0.102(2) Uani 1 1 d .
C54 C 0.8588(4) 0.2809(6) 1.0679(3) 0.115(3) Uani 1 1 d .
C55 C 0.9310(3) 0.2742(3) 1.06566(19) 0.0728(16) Uani 1 1 d .
C56 C 0.9667(4) 0.2726(3) 1.09843(18) 0.0811(18) Uani 1 1 d .
H56 H 0.9453 0.2743 1.1213 0.097 Uiso 1 1 calc R
C57 C 1.0338(4) 0.2684(3) 1.0975(2) 0.0780(17) Uani 1 1 d .
C58 C 1.0690(5) 0.2727(7) 1.1343(3) 0.133(4) Uani 1 1 d .
N1 N 0.5916(3) 0.0782(3) 0.27851(15) 0.0776(14) Uani 1 1 d .
N2 N 0.7965(3) 0.0147(3) 0.22582(19) 0.0906(17) Uani 1 1 d .
N3 N 0.5350(3) 0.1057(3) 0.26674(15) 0.0861(16) Uani 1 1 d .
H3A H 0.5271 0.1167 0.2440 0.103 Uiso 1 1 calc R
N4 N 0.8229(3) -0.0079(3) 0.19441(19) 0.1013(19) Uani 1 1 d .
H4A H 0.8041 -0.0066 0.1729 0.122 Uiso 1 1 calc R
N5 N 1.0076(3) 0.1418(2) 1.02041(14) 0.0739(13) Uani 1 1 d .
N6 N 1.0401(3) 0.0920(3) 1.03461(15) 0.0893(17) Uani 1 1 d .
H6 H 1.0812 0.0913 1.0385 0.107 Uiso 1 1 calc R
N7 N 1.0217(3) 0.3576(3) 0.98180(15) 0.0772(14) Uani 1 1 d .
N8 N 1.0601(3) 0.4078(3) 0.97483(16) 0.0864(16) Uani 1 1 d .
H8A H 1.1010 0.4086 0.9796 0.104 Uiso 1 1 calc R
O1 O 0.7106(2) 0.0638(3) 0.16996(13) 0.0931(14) Uani 1 1 d .
O2 O 0.5853(2) 0.0674(3) 0.19859(12) 0.0911(14) Uani 1 1 d .
O3 O 0.6603(3) -0.0484(3) 0.21282(17) 0.1059(17) Uani 1 1 d .
O4 O 0.6930(2) -0.0142(2) 0.28353(14) 0.0870(13) Uani 1 1 d .
O5 O 0.7448(2) 0.1082(2) 0.27717(14) 0.0917(13) Uani 1 1 d .
O6 O 0.6658(3) 0.1657(3) 0.22658(13) 0.0920(14) Uani 1 1 d .
O7 O 1.1118(2) 0.2370(2) 0.95075(13) 0.0880(13) Uani 1 1 d .
O8 O 0.98014(19) 0.2280(2) 0.95671(12) 0.0712(10) Uani 1 1 d .
O9 O 1.0686(2) 0.2625(2) 1.06970(13) 0.0818(12) Uani 1 1 d .
O10 O 0.95264(18) 0.2712(2) 1.03258(11) 0.0721(11) Uani 1 1 d .
O11 O 1.1431(2) 0.3174(2) 1.01350(13) 0.0846(12) Uani 1 1 d .
O12 O 1.1405(2) 0.1827(2) 1.02051(13) 0.0884(13) Uani 1 1 d .
F1 F 0.5786(5) 0.2592(4) 0.2247(5) 0.295(8) Uani 1 1 d .
F2 F 0.6236(6) 0.3101(4) 0.2659(2) 0.260(6) Uani 1 1 d .
F3 F 0.6621(5) 0.3056(4) 0.2166(3) 0.214(4) Uani 1 1 d .
F4 F 0.7717(4) 0.0994(6) 0.10661(19) 0.212(4) Uani 1 1 d .
F5 F 0.7513(8) 0.0082(6) 0.1046(3) 0.314(8) Uani 1 1 d .
F6 F 0.6954(4) 0.0699(8) 0.07554(17) 0.310(9) Uani 1 1 d .
F7 F 0.7732(6) -0.0728(7) 0.3359(3) 0.305(8) Uani 1 1 d .
F8 F 0.6782(6) -0.0713(5) 0.3511(3) 0.255(5) Uani 1 1 d .
F9 F 0.7188(6) -0.1524(4) 0.3344(3) 0.256(5) Uani 1 1 d .
F10 F 0.4872(3) 0.1173(4) 0.12653(17) 0.174(3) Uani 1 1 d .
F11 F 0.4669(4) 0.0407(5) 0.1586(3) 0.226(4) Uani 1 1 d .
F12 F 0.4746(4) 0.1231(6) 0.1840(2) 0.283(7) Uani 1 1 d .
F13 F 0.7835(10) 0.1202(5) 0.3457(3) 0.383(12) Uani 1 1 d .
F14 F 0.7711(4) 0.2124(4) 0.3490(2) 0.196(3) Uani 1 1 d .
F15 F 0.8386(4) 0.1735(9) 0.3193(4) 0.379(12) Uani 1 1 d .
F16 F 0.6718(7) -0.2135(5) 0.2104(5) 0.340(7) Uani 1 1 d U
F17 F 0.6019(5) -0.1578(5) 0.1854(4) 0.343(7) Uani 1 1 d U
F18 F 0.6961(7) -0.1518(7) 0.1715(4) 0.319(6) Uani 1 1 d U
F19 F 0.8398(3) 0.3343(5) 1.0589(4) 0.273(6) Uani 1 1 d .
F20 F 0.8284(3) 0.2416(5) 1.0482(2) 0.218(5) Uani 1 1 d .
F21 F 0.8359(3) 0.2733(5) 1.10163(19) 0.200(4) Uani 1 1 d .
F22 F 1.2381(5) 0.3891(4) 1.0626(3) 0.226(4) Uani 1 1 d .
F23 F 1.3000(3) 0.3624(4) 1.0228(3) 0.219(4) Uani 1 1 d .
F24 F 1.2179(4) 0.4170(4) 1.0093(2) 0.186(3) Uani 1 1 d .
F25 F 1.2906(4) 0.1409(4) 1.0521(4) 0.281(6) Uani 1 1 d .
F26 F 1.2429(5) 0.0987(5) 1.0098(3) 0.230(4) Uani 1 1 d .
F27 F 1.2023(5) 0.0925(5) 1.0593(4) 0.265(7) Uani 1 1 d .
F28 F 0.9219(3) 0.2198(4) 0.86594(14) 0.158(2) Uani 1 1 d .
F29 F 0.8780(3) 0.2595(4) 0.9120(2) 0.187(3) Uani 1 1 d .
F30 F 0.8942(3) 0.1620(4) 0.9105(2) 0.196(3) Uani 1 1 d .
F31 F 1.1501(5) 0.2488(8) 0.8594(3) 0.329(9) Uani 1 1 d .
F32 F 1.2028(4) 0.2631(6) 0.9003(3) 0.251(5) Uani 1 1 d .
F33 F 1.1793(6) 0.1728(5) 0.8901(5) 0.402(13) Uani 1 1 d .
F34 F 1.1046(5) 0.3199(4) 1.13601(19) 0.250(5) Uani 1 1 d .
F35 F 1.1097(4) 0.2267(5) 1.1380(2) 0.211(4) Uani 1 1 d .
F36 F 1.0357(4) 0.2638(4) 1.16371(15) 0.186(3) Uani 1 1 d .
Dy1 Dy 0.682150(15) 0.055443(15) 0.233099(8) 0.07129(13) Uani 1 1 d .
Dy2 Dy 1.053356(13) 0.250161(14) 1.005521(8) 0.06628(12) Uani 1 1 d .

loop_
_atom_site_aniso_label
_atom_site_aniso_U_11
_atom_site_aniso_U_22
_atom_site_aniso_U_33
_atom_site_aniso_U_23
_atom_site_aniso_U_13
_atom_site_aniso_U_12
C1 0.117(6) 0.072(4) 0.067(4) 0.000(3) 0.021(4) -0.003(4)
C2 0.180(10) 0.113(7) 0.092(6) 0.010(5) 0.051(7) 0.024(7)
C3 0.187(11) 0.124(7) 0.088(6) -0.003(5) 0.062(7) 0.020(7)
C4 0.105(7) 0.105(6) 0.151(9) -0.024(6) 0.053(7) -0.005(5)
C5 0.094(6) 0.117(6) 0.097(5) 0.000(5) 0.019(5) 0.006(5)
C6 0.090(5) 0.074(4) 0.070(4) -0.005(3) 0.014(4) -0.010(4)
C7 0.103(6) 0.081(4) 0.070(4) 0.004(3) 0.002(4) 0.005(4)
C8 0.081(5) 0.098(5) 0.087(5) -0.012(4) -0.014(4) 0.004(4)
C9 0.072(5) 0.079(5) 0.132(7) 0.001(4) -0.018(5) -0.003(4)
C10 0.088(7) 0.119(8) 0.196(11) 0.013(7) -0.017(7) -0.018(6)
C11 0.079(7) 0.121(9) 0.28(2) 0.013(11) -0.020(11) -0.008(6)
C12 0.086(9) 0.114(8) 0.35(3) -0.063(13) 0.021(12) 0.021(6)
C13 0.116(8) 0.128(8) 0.176(10) -0.050(7) 0.045(8) -0.003(6)
C14 0.052(4) 0.084(5) 0.140(7) -0.016(5) 0.006(4) -0.004(3)
C15 0.092(7) 0.34(2) 0.081(7) -0.057(9) 0.004(6) 0.004(10)
C16 0.084(5) 0.193(9) 0.062(4) -0.025(5) 0.005(4) -0.003(5)
C17 0.076(5) 0.218(10) 0.058(4) -0.007(5) -0.008(4) 0.000(6)
C18 0.077(5) 0.149(7) 0.067(4) -0.018(4) -0.012(4) 0.006(5)
C19 0.086(7) 0.269(14) 0.070(5) 0.002(7) -0.016(5) -0.020(8)
C20 0.153(11) 0.139(10) 0.164(12) 0.056(9) 0.026(10) 0.036(9)
C21 0.078(5) 0.081(6) 0.130(7) -0.004(5) 0.007(5) 0.012(4)
C22 0.115(8) 0.087(6) 0.180(11) -0.031(7) -0.024(7) 0.004(5)
C23 0.084(6) 0.090(7) 0.200(12) -0.074(8) -0.015(7) 0.003(5)
C24 0.191(13) 0.163(9) 0.38(2) -0.175(11) -0.051(11) 0.036(12)
C25 0.152(10) 0.112(7) 0.103(7) 0.024(6) 0.016(7) 0.040(7)
C26 0.098(6) 0.067(4) 0.094(5) 0.027(4) 0.029(4) 0.004(4)
C27 0.091(5) 0.064(4) 0.098(5) -0.006(4) -0.005(4) 0.003(4)
C28 0.079(4) 0.073(4) 0.097(5) -0.018(4) -0.009(4) -0.008(4)
C29 0.148(10) 0.102(7) 0.204(12) -0.042(8) -0.113(9) 0.025(7)
C30 0.067(4) 0.076(4) 0.083(4) 0.001(3) -0.003(3) 0.007(3)
C31 0.091(5) 0.069(4) 0.072(4) -0.007(3) 0.013(4) 0.011(4)
C32 0.110(6) 0.103(6) 0.121(7) -0.021(5) 0.031(5) -0.009(5)
C33 0.226(14) 0.078(7) 0.146(9) -0.023(6) 0.072(10) -0.049(8)
C34 0.221(15) 0.091(7) 0.113(7) 0.020(5) 0.033(9) 0.032(9)
C35 0.150(9) 0.094(6) 0.092(5) 0.005(5) 0.021(6) 0.031(6)
C36 0.116(6) 0.066(4) 0.063(4) 0.000(3) 0.017(4) 0.011(4)
C37 0.058(4) 0.063(4) 0.084(4) 0.006(3) -0.003(3) 0.001(3)
C38 0.079(5) 0.071(4) 0.079(4) -0.004(3) 0.003(3) 0.001(4)
C39 0.097(6) 0.099(6) 0.130(7) -0.007(5) -0.006(5) 0.024(5)
C40 0.183(12) 0.088(7) 0.133(8) 0.013(5) -0.005(8) 0.048(7)
C41 0.172(11) 0.072(6) 0.141(9) 0.010(5) 0.032(8) -0.010(7)
C42 0.146(9) 0.085(6) 0.111(6) -0.007(5) 0.029(6) -0.029(6)
C43 0.099(5) 0.060(4) 0.075(4) -0.006(3) 0.013(4) -0.003(4)
C44 0.077(7) 0.160(11) 0.255(17) -0.022(12) -0.025(9) 0.045(7)
C45 0.065(5) 0.128(7) 0.093(5) -0.009(5) -0.016(4) 0.029(5)
C46 0.060(5) 0.135(8) 0.124(7) -0.015(6) -0.022(5) 0.006(5)
C47 0.062(4) 0.130(7) 0.080(4) -0.008(4) -0.002(4) -0.012(5)
C48 0.069(6) 0.152(9) 0.149(9) 0.007(8) -0.010(6) -0.032(6)
C49 0.067(6) 0.288(16) 0.092(7) -0.002(8) 0.014(5) -0.016(8)
C50 0.062(4) 0.114(5) 0.076(5) 0.013(4) 0.006(4) 0.001(4)
C51 0.066(4) 0.128(6) 0.059(4) 0.021(4) 0.001(3) 0.004(4)
C52 0.059(4) 0.071(4) 0.073(4) 0.009(3) -0.007(3) 0.005(3)
C53 0.071(5) 0.149(8) 0.087(6) 0.000(5) -0.023(4) 0.009(6)
C54 0.071(5) 0.173(9) 0.100(6) -0.026(6) 0.019(5) 0.020(6)
C55 0.065(4) 0.080(4) 0.074(4) -0.004(3) 0.004(3) -0.006(3)
C56 0.079(5) 0.104(5) 0.061(4) -0.004(3) 0.013(3) -0.004(4)
C57 0.080(5) 0.086(4) 0.069(4) 0.007(3) -0.010(4) -0.010(4)
C58 0.102(7) 0.217(12) 0.080(6) 0.026(7) -0.035(6) -0.034(8)
N1 0.081(4) 0.084(3) 0.068(3) -0.004(3) 0.008(3) 0.002(3)
N2 0.075(4) 0.098(4) 0.099(4) -0.013(4) 0.007(3) 0.006(3)
N3 0.082(4) 0.108(4) 0.068(3) 0.005(3) 0.003(3) 0.004(3)
N4 0.091(5) 0.119(5) 0.094(4) -0.004(4) 0.000(4) 0.004(4)
N5 0.074(4) 0.077(3) 0.071(3) 0.003(3) -0.008(3) 0.009(3)
N6 0.094(4) 0.092(4) 0.082(4) -0.001(3) -0.002(3) 0.022(4)
N7 0.070(3) 0.080(4) 0.082(3) 0.006(3) 0.004(3) -0.008(3)
N8 0.074(4) 0.094(4) 0.091(4) -0.005(3) 0.012(3) -0.008(3)
O1 0.069(3) 0.145(4) 0.065(3) -0.013(3) 0.004(2) 0.002(3)
O2 0.073(3) 0.144(4) 0.056(3) -0.012(3) -0.007(2) 0.010(3)
O3 0.086(3) 0.115(5) 0.117(4) -0.051(3) -0.011(3) -0.002(3)
O4 0.117(4) 0.055(3) 0.090(3) -0.002(2) 0.005(3) 0.007(2)
O5 0.088(3) 0.079(3) 0.108(3) -0.015(3) -0.028(3) 0.008(3)
O6 0.108(4) 0.097(4) 0.071(3) 0.016(3) 0.004(3) 0.011(3)
O7 0.051(2) 0.142(4) 0.072(3) 0.000(3) -0.004(2) -0.002(2)
O8 0.053(2) 0.097(3) 0.063(3) 0.001(2) -0.005(2) 0.003(2)
O9 0.065(3) 0.113(3) 0.067(3) 0.000(2) -0.007(2) 0.001(2)
O10 0.056(2) 0.096(3) 0.063(3) 0.001(2) 0.000(2) 0.003(2)
O11 0.054(3) 0.106(3) 0.094(3) -0.001(3) -0.009(2) -0.010(2)
O12 0.062(3) 0.107(3) 0.096(3) 0.002(3) -0.015(2) 0.014(2)
F1 0.188(8) 0.137(6) 0.56(2) 0.024(9) -0.175(13) 0.050(6)
F2 0.429(17) 0.189(7) 0.163(7) 0.019(5) 0.015(8) 0.194(10)
F3 0.284(10) 0.143(5) 0.214(8) 0.097(6) 0.019(7) 0.049(6)
F4 0.115(5) 0.399(14) 0.124(5) 0.014(6) 0.017(4) -0.021(7)
F5 0.401(18) 0.332(15) 0.209(11) -0.016(9) 0.198(12) 0.099(14)
F6 0.131(6) 0.74(3) 0.060(3) -0.037(7) 0.003(3) -0.013(8)
F7 0.212(10) 0.47(2) 0.235(11) 0.196(12) -0.087(9) -0.080(11)
F8 0.348(15) 0.258(10) 0.160(7) 0.074(7) 0.057(8) 0.122(10)
F9 0.419(15) 0.122(5) 0.227(9) 0.062(6) -0.020(9) 0.046(7)
F10 0.131(5) 0.278(8) 0.114(4) 0.017(5) -0.036(4) 0.036(5)
F11 0.103(5) 0.334(11) 0.241(10) 0.072(9) -0.056(6) -0.047(6)
F12 0.133(5) 0.590(19) 0.125(5) -0.123(8) -0.044(4) 0.172(9)
F13 0.71(3) 0.153(7) 0.284(13) 0.021(7) -0.362(18) -0.029(11)
F14 0.230(8) 0.170(6) 0.186(6) -0.089(5) -0.111(6) 0.039(5)
F15 0.122(6) 0.66(3) 0.351(17) -0.281(19) -0.125(8) 0.112(11)
F16 0.408(16) 0.136(6) 0.475(18) -0.153(8) -0.109(12) 0.019(8)
F17 0.229(9) 0.286(10) 0.514(18) -0.257(11) -0.173(10) -0.001(8)
F18 0.344(12) 0.299(11) 0.315(13) -0.226(10) -0.001(11) -0.002(11)
F19 0.079(4) 0.227(9) 0.512(19) 0.087(11) 0.015(7) 0.055(5)
F20 0.066(3) 0.380(12) 0.210(7) -0.143(8) 0.012(4) -0.047(5)
F21 0.082(4) 0.402(12) 0.117(5) -0.022(6) 0.029(3) -0.008(5)
F22 0.263(11) 0.230(8) 0.184(7) -0.057(6) -0.030(7) -0.102(7)
F23 0.083(4) 0.204(7) 0.370(12) -0.005(8) 0.026(5) -0.046(4)
F24 0.152(6) 0.159(6) 0.246(8) 0.058(6) -0.073(6) -0.064(5)
F25 0.145(6) 0.183(7) 0.515(17) -0.034(9) -0.186(9) 0.058(5)
F26 0.213(10) 0.182(7) 0.294(11) -0.027(8) -0.015(8) 0.083(7)
F27 0.178(8) 0.223(9) 0.395(18) 0.178(11) -0.005(9) 0.044(7)
F28 0.094(3) 0.300(7) 0.079(3) 0.001(4) -0.032(3) 0.009(4)
F29 0.089(4) 0.297(9) 0.176(6) -0.061(6) -0.059(4) 0.081(5)
F30 0.143(5) 0.227(7) 0.218(7) 0.059(6) -0.087(5) -0.098(5)
F31 0.183(9) 0.69(3) 0.115(6) 0.029(9) 0.066(6) -0.051(11)
F32 0.097(5) 0.424(16) 0.233(10) 0.025(9) 0.063(6) -0.061(7)
F33 0.338(15) 0.184(8) 0.69(3) 0.061(11) 0.421(19) 0.082(9)
F34 0.340(11) 0.276(9) 0.135(5) 0.043(5) -0.127(6) -0.196(9)
F35 0.177(7) 0.319(11) 0.138(6) 0.034(6) -0.076(5) 0.034(7)
F36 0.184(6) 0.309(9) 0.064(3) 0.009(4) -0.011(4) -0.042(6)
Dy1 0.0686(2) 0.0832(2) 0.06206(19) -0.00974(14) -0.00415(14) 0.00031(16)
Dy2 0.04910(18) 0.0869(2) 0.06279(19) 0.00127(14) -0.00435(12) 0.00349(14)

loop_
_atom_type_symbol
_atom_type_description
_atom_type_scat_dispersion_real
_atom_type_scat_dispersion_imag
_atom_type_scat_source
C C 0.0033 0.0016 'International Tables Vol C Tables 4.2.6.8 and 6.1.1.4'
H H 0.0000 0.0000 'International Tables Vol C Tables 4.2.6.8 and 6.1.1.4'
N N 0.0061 0.0033 'International Tables Vol C Tables 4.2.6.8 and 6.1.1.4'
O O 0.0106 0.0060 'International Tables Vol C Tables 4.2.6.8 and 6.1.1.4'
F F 0.0171 0.0103 'International Tables Vol C Tables 4.2.6.8 and 6.1.1.4'
Dy Dy -0.1892 4.4098 'International Tables Vol C Tables 4.2.6.8 and 6.1.1.4'

loop_
_geom_angle_atom_site_label_1
_geom_angle_atom_site_label_2
_geom_angle_atom_site_label_3
_geom_angle
C6 C1 C7 104.7(6)
C6 C1 C2 119.3(8)
C7 C1 C2 135.9(8)
C3 C2 C1 116.9(9)
C3 C2 H2 121.5
C1 C2 H2 121.5
C2 C3 C4 123.1(9)
C2 C3 H3 118.4
C4 C3 H3 118.4
C5 C4 C3 122.1(9)
C5 C4 H4 119.0
C3 C4 H4 119.0
C4 C5 C6 116.3(8)
C4 C5 H5 121.8
C6 C5 H5 121.8
N3 C6 C1 106.6(6)
N3 C6 C5 131.2(7)
C1 C6 C5 122.1(7)
N1 C7 C1 112.0(7)
N1 C7 H7 124.0
C1 C7 H7 124.0
N2 C8 C9 110.4(7)
N2 C8 H8 124.8
C9 C8 H8 124.8
C14 C9 C8 105.9(7)
C14 C9 C10 119.8(9)
C8 C9 C10 134.3(10)
C11 C10 C9 116.2(12)
C11 C10 H10 121.9
C9 C10 H10 121.9
C12 C11 C10 122.4(14)
C12 C11 H11 118.8
C10 C11 H11 118.8
C11 C12 C13 124.5(14)
C11 C12 H12 117.7
C13 C12 H12 117.7
C12 C13 C14 113.8(12)
C12 C13 H13 123.1
C14 C13 H13 123.1
N4 C14 C9 105.9(7)
N4 C14 C13 130.9(10)
C9 C14 C13 123.1(9)
F6 C15 F4 109.8(16)
F6 C15 F5 108.0(14)
F4 C15 F5 98.1(12)
F6 C15 C16 117.2(10)
F4 C15 C16 113.0(11)
F5 C15 C16 108.8(14)
O1 C16 C17 127.9(7)
O1 C16 C15 113.6(8)
C17 C16 C15 118.4(8)
C16 C17 C18 122.1(7)
C16 C17 H17 118.9
C18 C17 H17 118.9
O2 C18 C17 127.4(7)
O2 C18 C19 114.5(7)
C17 C18 C19 118.1(7)
F12 C19 F10 109.7(12)
F12 C19 F11 99.7(10)
F10 C19 F11 102.7(9)
F12 C19 C18 114.3(8)
F10 C19 C18 117.9(9)
F11 C19 C18 110.3(12)
F7 C20 F8 108.8(17)
F7 C20 F9 105.0(13)
F8 C20 F9 101.4(12)
F7 C20 C21 113.4(11)
F8 C20 C21 110.6(11)
F9 C20 C21 116.8(14)
O4 C21 C22 127.2(10)
O4 C21 C20 114.3(9)
C22 C21 C20 118.5(10)
C23 C22 C21 122.4(10)
C23 C22 H22 118.8
C21 C22 H22 118.8
O3 C23 C22 127.1(8)
O3 C23 C24 105.6(14)
C22 C23 C24 127.2(15)
F17 C24 F18 114(3)
F17 C24 F16 110.1(19)
F18 C24 F16 94.0(14)
F17 C24 C23 121.9(14)
F18 C24 C23 107.6(15)
F16 C24 C23 105.1(18)
F1 C25 F3 107.8(12)
F1 C25 F2 109.1(12)
F3 C25 F2 98.4(11)
F1 C25 C26 115.7(11)
F3 C25 C26 111.7(10)
F2 C25 C26 112.7(9)
O6 C26 C27 126.4(7)
O6 C26 C25 113.8(9)
C27 C26 C25 119.7(8)
C28 C27 C26 121.4(7)
C28 C27 H27 119.3
C26 C27 H27 119.3
O5 C28 C27 127.6(7)
O5 C28 C29 115.2(7)
C27 C28 C29 117.1(7)
F13 C29 F14 107.9(16)
F13 C29 F15 98.4(13)
F14 C29 F15 103.1(11)
F13 C29 C28 114.0(10)
F14 C29 C28 121.2(9)
F15 C29 C28 109.3(14)
N5 C30 C31 112.5(6)
N5 C30 H30 123.8
C31 C30 H30 123.8
C36 C31 C30 104.0(6)
C36 C31 C32 119.7(7)
C30 C31 C32 136.2(8)
C33 C32 C31 115.9(10)
C33 C32 H32 122.0
C31 C32 H32 122.0
C34 C33 C32 122.7(11)
C34 C33 H33 118.6
C32 C33 H33 118.6
C35 C34 C33 123.0(11)
C35 C34 H34 118.5
C33 C34 H34 118.5
C34 C35 C36 116.0(10)
C34 C35 H35 122.0
C36 C35 H35 122.0
N6 C36 C31 106.9(6)
N6 C36 C35 130.6(9)
C31 C36 C35 122.6(8)
N7 C37 C38 112.1(6)
N7 C37 H37 124.0
C38 C37 H37 124.0
C37 C38 C39 134.3(7)
C37 C38 C43 105.5(6)
C39 C38 C43 120.2(7)
C40 C39 C38 116.2(9)
C40 C39 H39 121.9
C38 C39 H39 121.9
C41 C40 C39 121.0(9)
C41 C40 H40 119.5
C39 C40 H40 119.5
C42 C41 C40 123.2(9)
C42 C41 H41 118.4
C40 C41 H41 118.4
C41 C42 C43 117.1(10)
C41 C42 H42 121.4
C43 C42 H42 121.4
C42 C43 N8 132.9(8)
C42 C43 C38 122.1(8)
N8 C43 C38 105.0(6)
F25 C44 F27 114.0(16)
F25 C44 F26 100.3(12)
F27 C44 F26 97.0(13)
F25 C44 C45 116.2(12)
F27 C44 C45 118.6(10)
F26 C44 C45 106.3(14)
O12 C45 C46 129.0(7)
O12 C45 C44 111.6(9)
C46 C45 C44 119.1(8)
C47 C46 C45 123.1(7)
C47 C46 H46 118.5
C45 C46 H46 118.5
O11 C47 C46 128.1(7)
O11 C47 C48 112.5(8)
C46 C47 C48 119.4(8)
F22 C48 F23 101.0(10)
F22 C48 F24 104.0(11)
F23 C48 F24 107.9(10)
F22 C48 C47 112.8(9)
F23 C48 C47 113.8(10)
F24 C48 C47 115.8(8)
F33 C49 F32 110.1(13)
F33 C49 F31 110.4(14)
F32 C49 F31 94.7(13)
F33 C49 C50 113.6(13)
F32 C49 C50 113.5(11)
F31 C49 C50 113.0(11)
O7 C50 C51 128.5(6)
O7 C50 C49 113.8(7)
C51 C50 C49 117.6(7)
C52 C51 C50 119.9(6)
C52 C51 H51 120.0
C50 C51 H51 120.0
O8 C52 C51 127.5(6)
O8 C52 C53 114.5(6)
C51 C52 C53 118.0(6)
F29 C53 F28 106.4(8)
F29 C53 F30 106.2(9)
F28 C53 F30 105.8(8)
F29 C53 C52 112.4(7)
F28 C53 C52 115.1(7)
F30 C53 C52 110.3(7)
F19 C54 F20 107.0(11)
F19 C54 F21 103.7(9)
F20 C54 F21 104.8(10)
F19 C54 C55 113.0(9)
F20 C54 C55 114.0(8)
F21 C54 C55 113.4(8)
O10 C55 C56 127.2(6)
O10 C55 C54 113.8(6)
C56 C55 C54 119.0(7)
C55 C56 C57 120.8(6)
C55 C56 H56 119.6
C57 C56 H56 119.6
O9 C57 C56 127.2(7)
O9 C57 C58 115.5(8)
C56 C57 C58 117.3(8)
F34 C58 F36 113.4(12)
F34 C58 F35 101.8(10)
F36 C58 F35 99.1(10)
F34 C58 C57 112.3(9)
F36 C58 C57 117.1(9)
F35 C58 C57 111.2(11)
C7 N1 N3 105.6(6)
C7 N1 Dy1 133.6(5)
N3 N1 Dy1 120.9(4)
C8 N2 N4 105.3(6)
C8 N2 Dy1 128.3(5)
N4 N2 Dy1 126.0(5)
C6 N3 N1 111.0(6)
C6 N3 H3A 124.5
N1 N3 H3A 124.5
N2 N4 C14 112.4(7)
N2 N4 H4A 123.8
C14 N4 H4A 123.8
C30 N5 N6 105.9(6)
C30 N5 Dy2 127.3(4)
N6 N5 Dy2 126.5(4)
N5 N6 C36 110.6(6)
N5 N6 H6 124.7
C36 N6 H6 124.7
C37 N7 N8 105.2(5)
C37 N7 Dy2 126.6(4)
N8 N7 Dy2 128.1(4)
N7 N8 C43 112.1(6)
N7 N8 H8A 123.9
C43 N8 H8A 123.9
C16 O1 Dy1 134.3(5)
C18 O2 Dy1 135.0(5)
C23 O3 Dy1 133.3(6)
C21 O4 Dy1 136.6(6)
C28 O5 Dy1 133.9(4)
C26 O6 Dy1 132.1(4)
C50 O7 Dy2 136.2(4)
C52 O8 Dy2 135.1(4)
C57 O9 Dy2 136.7(4)
C55 O10 Dy2 135.2(4)
C47 O11 Dy2 133.1(5)
C45 O12 Dy2 132.2(5)
O5 Dy1 O4 73.56(17)
O5 Dy1 O3 139.62(19)
O4 Dy1 O3 71.19(19)
O5 Dy1 O6 71.35(17)
O4 Dy1 O6 134.96(16)
O3 Dy1 O6 149.0(2)
O5 Dy1 O1 118.77(18)
O4 Dy1 O1 140.40(17)
O3 Dy1 O1 79.5(2)
O6 Dy1 O1 82.31(18)
O5 Dy1 O2 141.02(16)
O4 Dy1 O2 123.49(17)
O3 Dy1 O2 76.84(19)
O6 Dy1 O2 73.85(18)
O1 Dy1 O2 72.51(16)
O5 Dy1 N2 73.12(19)
O4 Dy1 N2 77.2(2)
O3 Dy1 N2 80.4(2)
O6 Dy1 N2 117.2(2)
O1 Dy1 N2 72.0(2)
O2 Dy1 N2 140.61(18)
O5 Dy1 N1 83.37(18)
O4 Dy1 N1 71.92(17)
O3 Dy1 N1 103.51(19)
O6 Dy1 N1 76.78(17)
O1 Dy1 N1 142.53(18)
O2 Dy1 N1 71.98(18)
N2 Dy1 N1 145.4(2)
O7 Dy2 O9 140.90(15)
O7 Dy2 O10 146.74(15)
O9 Dy2 O10 71.96(15)
O7 Dy2 O11 76.33(16)
O9 Dy2 O11 72.97(16)
O10 Dy2 O11 122.66(16)
O7 Dy2 O12 73.96(16)
O9 Dy2 O12 74.82(16)
O10 Dy2 O12 134.44(16)
O11 Dy2 O12 74.20(18)
O7 Dy2 O8 71.49(15)
O9 Dy2 O8 146.98(16)
O10 Dy2 O8 76.95(14)
O11 Dy2 O8 135.67(16)
O12 Dy2 O8 122.85(16)
O7 Dy2 N7 87.43(17)
O9 Dy2 N7 105.75(17)
O10 Dy2 N7 74.81(16)
O11 Dy2 N7 72.95(17)
O12 Dy2 N7 145.22(17)
O8 Dy2 N7 75.90(16)
O7 Dy2 N5 105.50(17)
O9 Dy2 N5 86.65(16)
O10 Dy2 N5 75.40(17)
O11 Dy2 N5 144.35(17)
O12 Dy2 N5 72.35(17)
O8 Dy2 N5 74.88(16)
N7 Dy2 N5 142.03(18)

loop_
_geom_bond_atom_site_label_1
_geom_bond_atom_site_label_2
_geom_bond_distance
C1 C6 1.379(9)
C1 C7 1.393(10)
C1 C2 1.416(10)
C2 C3 1.350(14)
C2 H2 0.9300
C3 C4 1.359(13)
C3 H3 0.9300
C4 C5 1.358(11)
C4 H4 0.9300
C5 C6 1.402(10)
C5 H5 0.9300
C6 N3 1.345(8)
C7 N1 1.295(8)
C7 H7 0.9300
C8 N2 1.318(9)
C8 C9 1.390(11)
C8 H8 0.9300
C9 C14 1.357(10)
C9 C10 1.428(13)
C10 C11 1.380(17)
C10 H10 0.9300
C11 C12 1.31(2)
C11 H11 0.9300
C12 C13 1.392(17)
C12 H12 0.9300
C13 C14 1.413(12)
C13 H13 0.9300
C14 N4 1.343(9)
C15 F6 1.190(13)
C15 F4 1.279(16)
C15 F5 1.302(18)
C15 C16 1.533(13)
C16 O1 1.252(9)
C16 C17 1.365(11)
C17 C18 1.370(10)
C17 H17 0.9300
C18 O2 1.232(8)
C18 C19 1.508(12)
C19 F12 1.259(12)
C19 F10 1.278(11)
C19 F11 1.298(14)
C20 F7 1.234(16)
C20 F8 1.266(14)
C20 F9 1.294(13)
C20 C21 1.520(16)
C21 O4 1.221(9)
C21 C22 1.347(13)
C22 C23 1.321(15)
C22 H22 0.9300
C23 O3 1.317(13)
C23 C24 1.553(17)
C24 F17 1.105(18)
C24 F18 1.28(3)
C24 F16 1.39(3)
C25 F1 1.207(14)
C25 F3 1.264(12)
C25 F2 1.295(12)
C25 C26 1.507(12)
C26 O6 1.272(9)
C26 C27 1.363(11)
C27 C28 1.358(9)
C27 H27 0.9300
C28 O5 1.242(7)
C28 C29 1.489(11)
C29 F13 1.192(13)
C29 F14 1.215(11)
C29 F15 1.249(17)
C30 N5 1.311(7)
C30 C31 1.385(9)
C30 H30 0.9300
C31 C36 1.378(10)
C31 C32 1.396(11)
C32 C33 1.372(14)
C32 H32 0.9300
C33 C34 1.355(17)
C33 H33 0.9300
C34 C35 1.328(15)
C34 H34 0.9300
C35 C36 1.395(10)
C35 H35 0.9300
C36 N6 1.370(9)
C37 N7 1.332(7)
C37 C38 1.380(8)
C37 H37 0.9300
C38 C39 1.392(10)
C38 C43 1.392(10)
C39 C40 1.386(13)
C39 H39 0.9300
C40 C41 1.382(14)
C40 H40 0.9300
C41 C42 1.321(14)
C41 H41 0.9300
C42 C43 1.373(10)
C42 H42 0.9300
C43 N8 1.382(9)
C44 F25 1.247(12)
C44 F27 1.254(16)
C44 F26 1.363(17)
C44 C45 1.507(14)
C45 O12 1.259(8)
C45 C46 1.362(11)
C46 C47 1.347(11)
C46 H46 0.9300
C47 O11 1.264(8)
C47 C48 1.495(12)
C48 F22 1.286(12)
C48 F23 1.294(10)
C48 F24 1.298(11)
C49 F33 1.182(17)
C49 F32 1.234(14)
C49 F31 1.276(15)
C49 C50 1.530(12)
C50 O7 1.237(8)
C50 C51 1.383(9)
C51 C52 1.368(9)
C51 H51 0.9300
C52 O8 1.254(7)
C52 C53 1.508(10)
C53 F29 1.269(10)
C53 F28 1.296(9)
C53 F30 1.310(10)
C54 F19 1.224(12)
C54 F20 1.249(11)
C54 F21 1.307(10)
C54 C55 1.496(10)
C55 O10 1.265(7)
C55 C56 1.383(9)
C56 C57 1.386(10)
C56 H56 0.9300
C57 O9 1.233(8)
C57 C58 1.502(11)
C58 F34 1.229(12)
C58 F36 1.270(11)
C58 F35 1.282(14)
N1 N3 1.365(8)
N1 Dy1 2.518(5)
N2 N4 1.334(8)
N2 Dy1 2.517(6)
N3 H3A 0.8600
N4 H4A 0.8600
N5 N6 1.335(7)
N5 Dy2 2.509(5)
N6 H6 0.8600
N7 N8 1.337(7)
N7 Dy2 2.486(5)
N8 H8A 0.8600
O1 Dy1 2.338(5)
O2 Dy1 2.360(4)
O3 Dy1 2.330(6)
O4 Dy1 2.327(5)
O5 Dy1 2.316(5)
O6 Dy1 2.338(5)
O7 Dy2 2.315(5)
O8 Dy2 2.352(4)
O9 Dy2 2.330(5)
O10 Dy2 2.331(4)
O11 Dy2 2.340(4)
O12 Dy2 2.343(4)

loop_
_geom_torsion_atom_site_label_1
_geom_torsion_atom_site_label_2
_geom_torsion_atom_site_label_3
_geom_torsion_atom_site_label_4
_geom_torsion
C6 C1 C2 C3 -1.9(13)
C7 C1 C2 C3 -179.9(9)
C1 C2 C3 C4 2.8(16)
C2 C3 C4 C5 -2.3(16)
C3 C4 C5 C6 0.7(13)
C7 C1 C6 N3 -0.7(7)
C2 C1 C6 N3 -179.2(7)
C7 C1 C6 C5 179.1(7)
C2 C1 C6 C5 0.6(11)
C4 C5 C6 N3 179.8(7)
C4 C5 C6 C1 0.1(11)
C6 C1 C7 N1 -0.3(8)
C2 C1 C7 N1 177.9(9)
N2 C8 C9 C14 -0.7(9)
N2 C8 C9 C10 179.9(9)
C14 C9 C10 C11 3.6(13)
C8 C9 C10 C11 -177.1(10)
C9 C10 C11 C12 -5(2)
C10 C11 C12 C13 6(3)
C11 C12 C13 C14 -5(2)
C8 C9 C14 N4 0.9(9)
C10 C9 C14 N4 -179.6(7)
C8 C9 C14 C13 177.6(8)
C10 C9 C14 C13 -2.9(12)
C12 C13 C14 N4 179.0(9)
C12 C13 C14 C9 3.2(14)
F6 C15 C16 O1 -175.6(16)
F4 C15 C16 O1 -46.3(19)
F5 C15 C16 O1 61.5(17)
F6 C15 C16 C17 1(2)
F4 C15 C16 C17 130.3(13)
F5 C15 C16 C17 -121.9(14)
O1 C16 C17 C18 -8.5(18)
C15 C16 C17 C18 175.4(12)
C16 C17 C18 O2 -0.7(17)
C16 C17 C18 C19 175.8(11)
O2 C18 C19 F12 32.4(17)
C17 C18 C19 F12 -144.6(12)
O2 C18 C19 F10 163.5(11)
C17 C18 C19 F10 -13.4(17)
O2 C18 C19 F11 -78.9(11)
C17 C18 C19 F11 104.1(11)
F7 C20 C21 O4 -64.2(16)
F8 C20 C21 O4 58.2(16)
F9 C20 C21 O4 173.5(11)
F7 C20 C21 C22 115.3(15)
F8 C20 C21 C22 -122.2(13)
F9 C20 C21 C22 -7.0(18)
O4 C21 C22 C23 -1.9(16)
C20 C21 C22 C23 178.6(11)
C21 C22 C23 O3 3.0(18)
C21 C22 C23 C24 -174.4(12)
O3 C23 C24 F17 -63(3)
C22 C23 C24 F17 114(3)
O3 C23 C24 F18 71.4(19)
C22 C23 C24 F18 -111(2)
O3 C23 C24 F16 170.7(15)
C22 C23 C24 F16 -11(2)
F1 C25 C26 O6 38.8(15)
F3 C25 C26 O6 -84.9(13)
F2 C25 C26 O6 165.4(11)
F1 C25 C26 C27 -140.2(13)
F3 C25 C26 C27 96.0(11)
F2 C25 C26 C27 -13.7(16)
O6 C26 C27 C28 2.8(12)
C25 C26 C27 C28 -178.3(8)
C26 C27 C28 O5 -6.4(13)
C26 C27 C28 C29 176.2(10)
O5 C28 C29 F13 -34(2)
C27 C28 C29 F13 143.4(16)
O5 C28 C29 F14 -165.9(13)
C27 C28 C29 F14 12(2)
O5 C28 C29 F15 74.6(15)
C27 C28 C29 F15 -107.7(13)
N5 C30 C31 C36 0.8(8)
N5 C30 C31 C32 177.9(8)
C36 C31 C32 C33 -1.4(11)
C30 C31 C32 C33 -178.2(8)
C31 C32 C33 C34 -0.5(15)
C32 C33 C34 C35 2.2(19)
C33 C34 C35 C36 -1.6(16)
C30 C31 C36 N6 -0.2(7)
C32 C31 C36 N6 -177.9(6)
C30 C31 C36 C35 179.7(6)
C32 C31 C36 C35 2.0(10)
C34 C35 C36 N6 179.4(8)
C34 C35 C36 C31 -0.5(12)
N7 C37 C38 C39 -179.9(8)
N7 C37 C38 C43 -0.3(8)
C37 C38 C39 C40 -178.7(8)
C43 C38 C39 C40 1.7(11)
C38 C39 C40 C41 -1.2(14)
C39 C40 C41 C42 -1.5(17)
C40 C41 C42 C43 3.6(16)
C41 C42 C43 N8 178.3(8)
C41 C42 C43 C38 -3.0(12)
C37 C38 C43 C42 -179.3(7)
C39 C38 C43 C42 0.3(11)
C37 C38 C43 N8 -0.3(7)
C39 C38 C43 N8 179.4(6)
F25 C44 C45 O12 -177.3(14)
F27 C44 C45 O12 -36(2)
F26 C44 C45 O12 72.1(13)
F25 C44 C45 C46 -3(2)
F27 C44 C45 C46 138.6(16)
F26 C44 C45 C46 -113.7(11)
O12 C45 C46 C47 -3.3(16)
C44 C45 C46 C47 -176.3(11)
C45 C46 C47 O11 1.9(15)
C45 C46 C47 C48 178.9(9)
O11 C47 C48 F22 94.9(11)
C46 C47 C48 F22 -82.6(12)
O11 C47 C48 F23 -150.7(10)
C46 C47 C48 F23 31.8(15)
O11 C47 C48 F24 -24.7(13)
C46 C47 C48 F24 157.8(10)
F33 C49 C50 O7 83.4(16)
F32 C49 C50 O7 -43.4(17)
F31 C49 C50 O7 -149.8(13)
F33 C49 C50 C51 -93.9(15)
F32 C49 C50 C51 139.3(11)
F31 C49 C50 C51 33.0(19)
O7 C50 C51 C52 -3.4(13)
C49 C50 C51 C52 173.3(10)
C50 C51 C52 O8 -0.2(12)
C50 C51 C52 C53 -176.1(7)
O8 C52 C53 F29 54.2(11)
C51 C52 C53 F29 -129.5(8)
O8 C52 C53 F28 176.2(8)
C51 C52 C53 F28 -7.5(12)
O8 C52 C53 F30 -64.2(10)
C51 C52 C53 F30 112.2(9)
F19 C54 C55 O10 -73.1(12)
F20 C54 C55 O10 49.3(13)
F21 C54 C55 O10 169.2(9)
F19 C54 C55 C56 106.2(11)
F20 C54 C55 C56 -131.4(10)
F21 C54 C55 C56 -11.5(14)
O10 C55 C56 C57 1.2(12)
C54 C55 C56 C57 -178.0(8)
C55 C56 C57 O9 -4.0(12)
C55 C56 C57 C58 174.8(9)
O9 C57 C58 F34 62.2(15)
C56 C57 C58 F34 -116.7(12)
O9 C57 C58 F36 -164.0(11)
C56 C57 C58 F36 17.1(17)
O9 C57 C58 F35 -51.2(13)
C56 C57 C58 F35 129.9(10)
C1 C7 N1 N3 1.1(8)
C1 C7 N1 Dy1 179.7(4)
C9 C8 N2 N4 0.2(9)
C9 C8 N2 Dy1 173.2(5)
C1 C6 N3 N1 1.4(8)
C5 C6 N3 N1 -178.4(7)
C7 N1 N3 C6 -1.5(7)
Dy1 N1 N3 C6 179.6(4)
C8 N2 N4 C14 0.3(9)
Dy1 N2 N4 C14 -172.8(5)
C9 C14 N4 N2 -0.8(9)
C13 C14 N4 N2 -177.1(8)
C31 C30 N5 N6 -1.1(7)
C31 C30 N5 Dy2 -175.0(4)
C30 N5 N6 C36 0.9(7)
Dy2 N5 N6 C36 174.9(4)
C31 C36 N6 N5 -0.4(7)
C35 C36 N6 N5 179.7(7)
C38 C37 N7 N8 0.8(7)
C38 C37 N7 Dy2 -175.6(4)
C37 N7 N8 C43 -1.0(7)
Dy2 N7 N8 C43 175.3(4)
C42 C43 N8 N7 179.7(7)
C38 C43 N8 N7 0.8(7)
C17 C16 O1 Dy1 11.4(17)
C15 C16 O1 Dy1 -172.4(9)
C17 C18 O2 Dy1 6.9(15)
C19 C18 O2 Dy1 -169.7(7)
C22 C23 O3 Dy1 9.2(16)
C24 C23 O3 Dy1 -172.9(9)
C22 C21 O4 Dy1 -12.1(13)
C20 C21 O4 Dy1 167.4(8)
C27 C28 O5 Dy1 -15.4(12)
C29 C28 O5 Dy1 162.0(8)
C27 C26 O6 Dy1 22.0(12)
C25 C26 O6 Dy1 -157.0(6)
C51 C50 O7 Dy2 -4.7(13)
C49 C50 O7 Dy2 178.4(8)
C51 C52 O8 Dy2 11.8(11)
C53 C52 O8 Dy2 -172.2(5)
C56 C57 O9 Dy2 -3.3(12)
C58 C57 O9 Dy2 177.9(7)
C56 C55 O10 Dy2 8.7(11)
C54 C55 O10 Dy2 -172.0(6)
C46 C47 O11 Dy2 3.8(12)
C48 C47 O11 Dy2 -173.4(6)
C46 C45 O12 Dy2 -1.2(13)
C44 C45 O12 Dy2 172.3(9)
C28 O5 Dy1 O4 -126.8(7)
C28 O5 Dy1 O3 -156.8(6)
C28 O5 Dy1 O6 24.5(6)
C28 O5 Dy1 O1 94.2(7)
C28 O5 Dy1 O2 -3.4(8)
C28 O5 Dy1 N2 151.9(7)
C28 O5 Dy1 N1 -53.7(7)
C21 O4 Dy1 O5 -144.5(7)
C21 O4 Dy1 O3 15.5(7)
C21 O4 Dy1 O6 175.5(6)
C21 O4 Dy1 O1 -29.0(8)
C21 O4 Dy1 O2 74.6(7)
C21 O4 Dy1 N2 -68.6(7)
C21 O4 Dy1 N1 127.3(7)
C23 O3 Dy1 O5 17.0(9)
C23 O3 Dy1 O4 -13.5(8)
C23 O3 Dy1 O6 -165.4(7)
C23 O3 Dy1 O1 139.5(8)
C23 O3 Dy1 O2 -146.2(8)
C23 O3 Dy1 N2 66.2(8)
C23 O3 Dy1 N1 -78.7(8)
C26 O6 Dy1 O5 -27.3(6)
C26 O6 Dy1 O4 13.3(8)
C26 O6 Dy1 O3 154.4(6)
C26 O6 Dy1 O1 -151.2(7)
C26 O6 Dy1 O2 134.8(7)
C26 O6 Dy1 N2 -86.1(7)
C26 O6 Dy1 N1 60.1(6)
C16 O1 Dy1 O5 -144.0(8)
C16 O1 Dy1 O4 117.0(8)
C16 O1 Dy1 O3 74.6(8)
C16 O1 Dy1 O6 -80.2(8)
C16 O1 Dy1 O2 -4.8(8)
C16 O1 Dy1 N2 157.8(9)
C16 O1 Dy1 N1 -24.0(10)
C18 O2 Dy1 O5 110.4(8)
C18 O2 Dy1 O4 -143.5(7)
C18 O2 Dy1 O3 -87.0(8)
C18 O2 Dy1 O6 82.8(8)
C18 O2 Dy1 O1 -4.0(7)
C18 O2 Dy1 N2 -30.7(9)
C18 O2 Dy1 N1 163.8(8)
C8 N2 Dy1 O5 36.3(6)
N4 N2 Dy1 O5 -152.1(6)
C8 N2 Dy1 O4 -40.1(6)
N4 N2 Dy1 O4 131.4(6)
C8 N2 Dy1 O3 -112.9(7)
N4 N2 Dy1 O3 58.7(6)
C8 N2 Dy1 O6 94.2(7)
N4 N2 Dy1 O6 -94.3(6)
C8 N2 Dy1 O1 165.2(7)
N4 N2 Dy1 O1 -23.3(6)
C8 N2 Dy1 O2 -168.1(6)
N4 N2 Dy1 O2 3.4(8)
C8 N2 Dy1 N1 -12.9(8)
N4 N2 Dy1 N1 158.6(5)
C7 N1 Dy1 O5 -48.7(6)
N3 N1 Dy1 O5 129.8(5)
C7 N1 Dy1 O4 26.1(6)
N3 N1 Dy1 O4 -155.4(5)
C7 N1 Dy1 O3 90.8(6)
N3 N1 Dy1 O3 -90.7(5)
C7 N1 Dy1 O6 -121.0(6)
N3 N1 Dy1 O6 57.4(5)
C7 N1 Dy1 O1 -178.9(6)
N3 N1 Dy1 O1 -0.4(6)
C7 N1 Dy1 O2 161.9(7)
N3 N1 Dy1 O2 -19.6(5)
C7 N1 Dy1 N2 -1.8(8)
N3 N1 Dy1 N2 176.6(4)
C50 O7 Dy2 O9 -178.6(6)
C50 O7 Dy2 O10 -9.7(9)
C50 O7 Dy2 O11 -139.6(7)
C50 O7 Dy2 O12 143.2(7)
C50 O7 Dy2 O8 9.4(7)
C50 O7 Dy2 N7 -66.6(7)
C50 O7 Dy2 N5 77.2(7)
C57 O9 Dy2 O7 -178.6(6)
C57 O9 Dy2 O10 7.7(6)
C57 O9 Dy2 O11 141.6(7)
C57 O9 Dy2 O12 -140.6(7)
C57 O9 Dy2 O8 -12.7(8)
C57 O9 Dy2 N7 75.5(7)
C57 O9 Dy2 N5 -68.0(7)
C55 O10 Dy2 O7 177.1(5)
C55 O10 Dy2 O9 -10.2(6)
C55 O10 Dy2 O11 -65.2(6)
C55 O10 Dy2 O12 34.9(7)
C55 O10 Dy2 O8 158.5(6)
C55 O10 Dy2 N7 -122.8(6)
C55 O10 Dy2 N5 81.0(6)
C47 O11 Dy2 O7 -82.2(6)
C47 O11 Dy2 O9 73.3(6)
C47 O11 Dy2 O10 127.8(6)
C47 O11 Dy2 O12 -5.3(6)
C47 O11 Dy2 O8 -126.4(6)
C47 O11 Dy2 N7 -173.7(6)
C47 O11 Dy2 N5 15.5(7)
C45 O12 Dy2 O7 83.9(6)
C45 O12 Dy2 O9 -72.2(6)
C45 O12 Dy2 O10 -116.5(6)
C45 O12 Dy2 O11 4.0(6)
C45 O12 Dy2 O8 138.6(6)
C45 O12 Dy2 N7 23.7(8)
C45 O12 Dy2 N5 -163.5(7)
C52 O8 Dy2 O7 -12.8(6)
C52 O8 Dy2 O9 176.5(5)
C52 O8 Dy2 O10 156.5(6)
C52 O8 Dy2 O11 32.8(6)
C52 O8 Dy2 O12 -68.6(6)
C52 O8 Dy2 N7 79.2(6)
C52 O8 Dy2 N5 -125.3(6)
C37 N7 Dy2 O7 111.5(5)
N8 N7 Dy2 O7 -64.1(5)
C37 N7 Dy2 O9 -105.9(5)
N8 N7 Dy2 O9 78.5(5)
C37 N7 Dy2 O10 -40.1(5)
N8 N7 Dy2 O10 144.3(5)
C37 N7 Dy2 O11 -172.0(6)
N8 N7 Dy2 O11 12.4(5)
C37 N7 Dy2 O12 168.2(4)
N8 N7 Dy2 O12 -7.4(7)
C37 N7 Dy2 O8 40.0(5)
N8 N7 Dy2 O8 -135.6(5)
C37 N7 Dy2 N5 -0.6(7)
N8 N7 Dy2 N5 -176.2(4)
C30 N5 Dy2 O7 -111.5(5)
N6 N5 Dy2 O7 75.8(5)
C30 N5 Dy2 O9 106.3(5)
N6 N5 Dy2 O9 -66.4(5)
C30 N5 Dy2 O10 34.0(5)
N6 N5 Dy2 O10 -138.7(5)
C30 N5 Dy2 O11 160.5(5)
N6 N5 Dy2 O11 -12.2(6)
C30 N5 Dy2 O12 -178.6(6)
N6 N5 Dy2 O12 8.7(5)
C30 N5 Dy2 O8 -46.1(5)
N6 N5 Dy2 O8 141.2(5)
C30 N5 Dy2 N7 -5.2(7)
N6 N5 Dy2 N7 -178.0(4)
